data_7156402
loop_
_publ_author_name
'Manoharan, Ramasamy'
'Jeganmohan, Masilamani'

_publ_section_title
;
 Cobalt-catalyzed cyclization of benzamides with alkynes: a facile route
 to isoquinolones with hydrogen evolution.
;
_journal_issue 37
_journal_name_full 'Organic &amp; biomolecular chemistry'
_journal_page_first 8384
_journal_page_last 8389
_journal_paper_doi 10.1039/c8ob01924j
_journal_volume 16
_journal_year 2018
_chemical_formula_moiety 'C23 H22 N2 O'
_chemical_formula_sum 'C23 H22 N2 O'
_chemical_formula_weight 342.42
_space_group_crystal_system triclinic
_space_group_IT_number 2
_space_group_name_Hall '-P 1'
_space_group_name_H-M_alt 'P -1'
_symmetry_space_group_name_Hall '-P 1'
_symmetry_space_group_name_H-M 'P -1'
_atom_sites_solution_hydrogens geom
_audit_creation_method SHELXL-2016/6
_audit_update_record
;
2018-06-01 deposited with the CCDC.
2018-08-31 downloaded from the CCDC.
;
_cell_angle_alpha 98.617(11)
_cell_angle_beta 95.001(10)
_cell_angle_gamma 97.261(10)
_cell_formula_units_Z 2
_cell_length_a 5.1215(15)
_cell_length_b 9.156(3)
_cell_length_c 20.332(6)
_cell_measurement_reflns_used 2491
_cell_measurement_temperature 150(2)
_cell_measurement_theta_max 26.43
_cell_measurement_theta_min 2.27
_cell_volume 929.6(5)
_computing_cell_refinement 'Bruker SAINT'
_computing_data_collection 'Bruker APEX2'
_computing_data_reduction 'Bruker SAINT'
_computing_molecular_graphics 'Bruker SHELXTL'
_computing_publication_material 'Bruker SHELXTL'
_computing_structure_refinement 'SHELXL-2016/6 (Sheldrick, 2016)'
_computing_structure_solution 'SHELXT 2014/5 (Sheldrick, 2014)'
_diffrn_ambient_temperature 150(2)
_diffrn_measured_fraction_theta_full 0.999
_diffrn_measured_fraction_theta_max 0.999
_diffrn_measurement_device_type 'Bruker APEX-II CCD'
_diffrn_measurement_method '\f and \w scans'
_diffrn_radiation_type MoK\a
_diffrn_radiation_wavelength 0.71073
_diffrn_reflns_av_R_equivalents 0.0881
_diffrn_reflns_av_unetI/netI 0.0880
_diffrn_reflns_Laue_measured_fraction_full 0.999
_diffrn_reflns_Laue_measured_fraction_max 0.999
_diffrn_reflns_limit_h_max 6
_diffrn_reflns_limit_h_min -5
_diffrn_reflns_limit_k_max 10
_diffrn_reflns_limit_k_min -10
_diffrn_reflns_limit_l_max 24
_diffrn_reflns_limit_l_min -24
_diffrn_reflns_number 14300
_diffrn_reflns_point_group_measured_fraction_full 0.999
_diffrn_reflns_point_group_measured_fraction_max 0.999
_diffrn_reflns_theta_full 25.242
_diffrn_reflns_theta_max 25.247
_diffrn_reflns_theta_min 2.273
_exptl_absorpt_coefficient_mu 0.075
_exptl_absorpt_correction_T_max 0.7457
_exptl_absorpt_correction_T_min 0.6656
_exptl_absorpt_correction_type multi-scan
_exptl_absorpt_process_details
;
 SADABS 2016/2: Krause, L., Herbst-Irmer, R., Sheldrick G.M. & Stalke D.,
 J. Appl. Cryst. 48 (2015) 3-10
;
_exptl_crystal_colour colourless
_exptl_crystal_density_diffrn 1.223
_exptl_crystal_description block
_exptl_crystal_F_000 364
_exptl_crystal_size_max 0.21
_exptl_crystal_size_mid 0.15
_exptl_crystal_size_min 0.08
_platon_squeeze_details
;
TITL mo_NRM_4146_0m_a.res in P-1
CELL    5.1900    9.2100   20.4600     98.50     95.17     97.60
SPGR P-1
# Solvent Accessible Volume =        68
# Electrons Found in S.A.V. =        21
# Note: Atoms in Void are Labelled as Cxxx and Qxxx for all Others
Q101 0.733 0.947 0.481 !       9.95 eA-3
Q102 0.915 1.005 0.481 !       0.99 eA-3
Q103 0.492 0.036 0.451 !       0.86 eA-3
C104 0.262 0.031 0.454 !       0.81 eA-3
Q105 0.367 0.905 0.466 !       0.78 eA-3
Q106 0.121 0.682 0.027 !       0.74 eA-3
Q107 0.429 0.662 0.360 !       0.74 eA-3
Q108 0.431 0.062 0.157 !       0.74 eA-3
Q109 0.430 0.589 0.470 !       0.73 eA-3
Q110 0.514 0.844 0.473 !       0.72 eA-3
Q111 0.702 0.128 0.453 !       0.72 eA-3
Q112 0.626 0.619 0.361 !       0.71 eA-3
Q113 0.749 1.004 0.109 !       0.71 eA-3
Q114 0.687 0.098 0.139 !       0.71 eA-3
Q115 0.440 0.569 0.331 !       0.70 eA-3
Q116 0.309 0.813 0.235 !       0.69 eA-3
Q117 0.946 0.906 0.357 !       0.69 eA-3
Q118 0.125 0.849 0.328 !       0.69 eA-3
Q119 0.500 0.781 0.313 !       0.69 eA-3
Q120 0.868 0.621 0.329 !       0.68 eA-3
Q121 0.490 0.126 0.467 !       0.67 eA-3
Q122 0.443 0.814 0.095 !       0.67 eA-3
Q123 0.382 0.282 0.406 !       0.66 eA-3
Q124 0.507 0.121 0.034 !       0.66 eA-3
Q125 0.951 0.222 0.005 !       0.66 eA-3
Q126 0.880 0.684 0.282 !       0.66 eA-3
Q127 0.818 0.188 0.031 !       0.66 eA-3
Q128 1.001 0.717 0.437 !       0.65 eA-3
Q129 0.947 0.466 0.327 !       0.65 eA-3
Q130 0.446 0.379 0.222 !       0.64 eA-3
Q131 0.817 0.538 0.403 !       0.64 eA-3
Q132 0.429 0.217 0.502 !       0.64 eA-3
Q133 0.876 0.152 0.485 !       0.64 eA-3
Q134 0.759 0.287 0.345 !       0.64 eA-3
Q135 0.508 0.122 0.230 !       0.63 eA-3
Q136 0.622 0.032 0.419 !       0.63 eA-3
Q137 0.558 0.496 0.172 !       0.63 eA-3
Q138 0.745 0.633 0.436 !       0.63 eA-3
C139 0.700 0.782 0.473 !       0.62 eA-3
Q140 0.742 0.367 0.189 !       0.62 eA-3
Q141 0.311 0.157 0.344 !       0.61 eA-3
Q142 0.664 0.343 0.031 !       0.61 eA-3
Q143 0.293 0.834 0.419 !       0.61 eA-3
Q144 0.312 0.091 0.218 !       0.61 eA-3
Q145 0.500 0.783 0.049 !       0.60 eA-3
Q146 0.932 0.126 0.421 !       0.60 eA-3
Q147 0.256 0.781 0.297 !       0.60 eA-3
Q148 0.070 0.341 0.251 !       0.60 eA-3
C149 0.164 0.942 0.472 !       0.59 eA-3
Q150 0.878 0.832 0.264 !       0.59 eA-3
Q151 0.635 0.747 0.298 !       0.59 eA-3
Q152 0.557 0.698 0.233 !       0.59 eA-3
Q153 0.620 0.568 0.252 !       0.59 eA-3
Q154 0.058 0.466 0.450 !       0.59 eA-3
Q155 0.762 0.467 0.327 !       0.58 eA-3
Q156 0.938 0.256 0.502 !       0.58 eA-3
Q157 0.559 0.634 0.439 !       0.58 eA-3
Q158 0.388 0.567 0.033 !       0.58 eA-3
Q159 0.240 0.504 0.109 !       0.58 eA-3
Q160 0.755 0.812 0.329 !       0.57 eA-3
Q161 0.932 0.777 0.014 !       0.57 eA-3
Q162 0.762 0.219 0.499 !       0.57 eA-3
Q163 0.284 0.071 0.107 !       0.57 eA-3
Q164 0.698 0.130 0.233 !       0.57 eA-3
Q165 0.431 0.366 0.403 !       0.57 eA-3
Q166 0.433 0.250 0.108 !       0.57 eA-3
Q167 0.069 0.177 0.419 !       0.57 eA-3
Q168 0.742 0.596 0.392 !       0.56 eA-3
Q169 0.073 0.034 0.034 !       0.56 eA-3
Q170 0.695 0.626 0.296 !       0.56 eA-3
Q171 0.637 0.285 0.362 !       0.56 eA-3
Q172 0.315 0.312 0.140 !       0.56 eA-3
Q173 0.556 0.945 0.015 !       0.56 eA-3
Q174 0.677 0.847 0.391 !       0.56 eA-3
Q175 0.312 0.248 0.168 !       0.55 eA-3
Q176 0.767 0.179 0.159 !       0.55 eA-3
Q177 0.192 0.189 0.016 !       0.55 eA-3
Q178 0.738 0.215 0.204 !       0.55 eA-3
Q179 0.433 0.501 0.386 !       0.55 eA-3
C180 0.058 0.155 0.470 !       0.55 eA-3
Q181 0.895 0.255 0.239 !       0.55 eA-3
Q182 0.435 0.898 0.437 !       0.55 eA-3
Q183 0.426 0.500 0.330 !       0.54 eA-3
Q184 0.911 0.993 0.431 !       0.54 eA-3
Q185 0.068 0.281 0.282 !       0.54 eA-3
Q186 0.257 0.499 0.467 !       0.54 eA-3
Q187 1.011 0.349 0.468 !       0.53 eA-3
Q188 0.943 0.819 0.093 !       0.53 eA-3
Q189 0.763 0.599 0.282 !       0.53 eA-3
Q190 0.570 0.029 0.191 !       0.53 eA-3
Q191 0.619 0.470 0.015 !       0.53 eA-3
Q192 0.686 0.464 0.219 !       0.53 eA-3
Q193 0.752 0.873 0.139 !       0.53 eA-3
Q194 0.560 0.412 0.190 !       0.53 eA-3
Q195 0.493 0.444 0.079 !       0.53 eA-3
Q196 0.500 0.688 0.409 !       0.52 eA-3
Q197 0.440 0.947 0.145 !       0.52 eA-3
Q198 0.994 0.502 0.112 !       0.52 eA-3
Q199 0.810 0.126 0.263 !       0.52 eA-3
;
_refine_diff_density_max 0.219
_refine_diff_density_min -0.243
_refine_diff_density_rms 0.057
_refine_ls_extinction_method none
_refine_ls_goodness_of_fit_ref 1.025
_refine_ls_hydrogen_treatment constr
_refine_ls_matrix_type full
_refine_ls_number_parameters 237
_refine_ls_number_reflns 3348
_refine_ls_number_restraints 0
_refine_ls_restrained_S_all 1.025
_refine_ls_R_factor_all 0.1265
_refine_ls_R_factor_gt 0.0690
_refine_ls_shift/su_max 0.000
_refine_ls_shift/su_mean 0.000
_refine_ls_structure_factor_coef Fsqd
_refine_ls_weighting_details 'w=1/[\s^2^(Fo^2^)+(0.0755P)^2^+0.1579P] where P=(Fo^2^+2Fc^2^)/3'
_refine_ls_weighting_scheme calc
_refine_ls_wR_factor_gt 0.1476
_refine_ls_wR_factor_ref 0.1673
_reflns_Friedel_coverage 0.000
_reflns_number_gt 1912
_reflns_number_total 3348
_reflns_threshold_expression 'I > 2\s(I)'
_cod_data_source_file c8ob01924j2.cif
_cod_data_source_block mo_nrm_4146_0m_a_sqd_a
_cod_depositor_comments 'Adding full bibliography for 7156402--7156404.cif.'
_cod_database_code 7156402
_shelx_shelxl_version_number 2016/6
_shelx_space_group_comment
;
The symmetry employed for this shelxl refinement is uniquely defined
by the following loop, which should always be used as a source of
symmetry information in preference to the above space-group names.
They are only intended as comments.
;
_platon_squeeze_void_probe_radius 1.20

loop_
_space_group_symop_operation_xyz
'x, y, z'
'-x, -y, -z'

loop_
_atom_site_label
_atom_site_type_symbol
_atom_site_fract_x
_atom_site_fract_y
_atom_site_fract_z
_atom_site_U_iso_or_equiv
_atom_site_adp_type
_atom_site_occupancy
_atom_site_site_symmetry_order
_atom_site_calc_flag
_atom_site_refinement_flags_posn
_atom_site_refinement_flags_adp
O1 O 0.7931(4) 0.8757(2) 0.85362(10) 0.0241(5) Uani 1 1 d . .
N1 N 0.5240(5) 0.7075(2) 0.77418(12) 0.0165(6) Uani 1 1 d . .
N2 N 0.6869(5) 0.4398(3) 0.79549(12) 0.0210(6) Uani 1 1 d . .
C1 C 0.7279(6) 0.8263(3) 0.79387(16) 0.0197(7) Uani 1 1 d . .
C8 C 0.4273(6) 0.6349(3) 0.82738(15) 0.0194(7) Uani 1 1 d . .
C12 C 0.4273(6) 0.4287(3) 0.89072(15) 0.0207(7) Uani 1 1 d . .
C007 C 0.4305(6) 0.6538(3) 0.70751(15) 0.0188(7) Uani 1 1 d . .
C13 C 0.5174(6) 0.4985(3) 0.83736(15) 0.0186(7) Uani 1 1 d . .
C2 C 0.8588(6) 0.8837(3) 0.74046(15) 0.0192(7) Uani 1 1 d . .
C00A C 0.5431(6) 0.7145(3) 0.65870(15) 0.0204(7) Uani 1 1 d . .
H00A H 0.473240 0.681409 0.614423 0.025 Uiso 1 1 calc R U
C9 C 0.2659(6) 0.6986(3) 0.86888(15) 0.0233(8) Uani 1 1 d . .
H9 H 0.212404 0.789084 0.862186 0.028 Uiso 1 1 calc R U
C7 C 0.7668(6) 0.8283(3) 0.67317(16) 0.0212(7) Uani 1 1 d . .
C11 C 0.2556(6) 0.4979(4) 0.93175(16) 0.0277(8) Uani 1 1 d . .
H11 H 0.194008 0.452093 0.966376 0.033 Uiso 1 1 calc R U
C6 C 0.9009(6) 0.8865(3) 0.62366(16) 0.0241(8) Uani 1 1 d . .
H6 H 0.838807 0.852485 0.578932 0.029 Uiso 1 1 calc R U
C20 C -0.1553(6) 0.3693(3) 0.61020(15) 0.0243(8) Uani 1 1 d . .
H20A H -0.107530 0.278501 0.624153 0.029 Uiso 1 1 calc R U
H20B H -0.292001 0.402335 0.636628 0.029 Uiso 1 1 calc R U
C18 C 0.1989(6) 0.5301(3) 0.69461(15) 0.0234(7) Uani 1 1 d . .
H18A H 0.060154 0.560254 0.720993 0.028 Uiso 1 1 calc R U
H18B H 0.254884 0.442250 0.709764 0.028 Uiso 1 1 calc R U
C4 C 1.2108(6) 1.0445(3) 0.70667(17) 0.0273(8) Uani 1 1 d . .
H4 H 1.359840 1.116322 0.717993 0.033 Uiso 1 1 calc R U
C19 C 0.0860(6) 0.4890(3) 0.62205(15) 0.0214(7) Uani 1 1 d . .
H19A H 0.222101 0.454039 0.595895 0.026 Uiso 1 1 calc R U
H19B H 0.037557 0.577757 0.606215 0.026 Uiso 1 1 calc R U
C3 C 1.0819(6) 0.9913(3) 0.75644(16) 0.0241(8) Uani 1 1 d . .
H3 H 1.143776 1.027194 0.801033 0.029 Uiso 1 1 calc R U
C16 C 0.7664(6) 0.3151(3) 0.80693(16) 0.0252(8) Uani 1 1 d . .
H16 H 0.882717 0.274482 0.779107 0.030 Uiso 1 1 calc R U
C5 C 1.1222(6) 0.9927(3) 0.63923(17) 0.0243(8) Uani 1 1 d . .
C10 C 0.1779(6) 0.6302(4) 0.92189(16) 0.0284(8) Uani 1 1 d . .
H10 H 0.067133 0.675188 0.950073 0.034 Uiso 1 1 calc R U
C14 C 0.5180(7) 0.2933(3) 0.89990(16) 0.0276(8) Uani 1 1 d . .
H14 H 0.462184 0.243042 0.933793 0.033 Uiso 1 1 calc R U
C15 C 0.6883(7) 0.2376(3) 0.85846(16) 0.0298(8) Uani 1 1 d . .
H15 H 0.752724 0.149243 0.864025 0.036 Uiso 1 1 calc R U
C17 C 1.2696(7) 1.0519(4) 0.58575(18) 0.0352(9) Uani 1 1 d . .
H17A H 1.453286 1.041048 0.593462 0.053 Uiso 1 1 calc R U
H17B H 1.252928 1.155465 0.586930 0.053 Uiso 1 1 calc R U
H17C H 1.196795 0.996845 0.542731 0.053 Uiso 1 1 calc R U
C21 C -0.2600(7) 0.3381(4) 0.53647(16) 0.0352(9) Uani 1 1 d . .
H21A H -0.307412 0.428116 0.522840 0.053 Uiso 1 1 calc R U
H21B H -0.413264 0.263227 0.529449 0.053 Uiso 1 1 calc R U
H21C H -0.125608 0.303377 0.510538 0.053 Uiso 1 1 calc R U

loop_
_atom_site_aniso_label
_atom_site_aniso_U_11
_atom_site_aniso_U_22
_atom_site_aniso_U_33
_atom_site_aniso_U_23
_atom_site_aniso_U_13
_atom_site_aniso_U_12
O1 0.0266(13) 0.0221(12) 0.0219(13) 0.0004(10) -0.0001(10) 0.0022(9)
N1 0.0198(14) 0.0134(13) 0.0174(14) 0.0039(11) 0.0034(11) 0.0040(10)
N2 0.0243(15) 0.0167(14) 0.0221(15) 0.0007(11) 0.0037(12) 0.0052(11)
C1 0.0185(18) 0.0174(17) 0.0245(19) 0.0030(14) 0.0008(14) 0.0085(13)
C8 0.0159(17) 0.0211(17) 0.0206(18) 0.0063(14) -0.0006(14) -0.0011(13)
C12 0.0226(18) 0.0180(17) 0.0197(17) 0.0042(14) -0.0025(14) -0.0021(13)
C007 0.0201(17) 0.0156(16) 0.0200(18) 0.0011(13) -0.0022(14) 0.0049(13)
C13 0.0164(17) 0.0165(16) 0.0212(17) 0.0026(13) -0.0017(13) -0.0010(13)
C2 0.0212(17) 0.0121(15) 0.0265(19) 0.0046(14) 0.0058(14) 0.0072(13)
C00A 0.0204(17) 0.0180(16) 0.0220(18) 0.0047(14) 0.0012(14) -0.0020(13)
C9 0.0199(18) 0.0239(17) 0.0275(19) 0.0064(15) 0.0034(15) 0.0052(14)
C7 0.0211(18) 0.0174(16) 0.0279(19) 0.0072(14) 0.0054(14) 0.0079(13)
C11 0.029(2) 0.0324(19) 0.0215(19) 0.0100(15) 0.0043(15) -0.0037(15)
C6 0.0276(19) 0.0226(17) 0.0230(19) 0.0064(14) 0.0012(15) 0.0051(14)
C20 0.0233(18) 0.0255(18) 0.0246(19) 0.0064(14) 0.0039(14) 0.0012(14)
C18 0.0240(18) 0.0197(17) 0.0260(19) 0.0060(14) 0.0012(14) 0.0003(13)
C4 0.0240(19) 0.0176(17) 0.039(2) 0.0056(16) 0.0041(16) -0.0031(14)
C19 0.0201(17) 0.0174(16) 0.0270(19) 0.0055(14) 0.0026(14) 0.0019(13)
C3 0.0245(18) 0.0148(16) 0.032(2) 0.0016(14) 0.0008(15) 0.0028(13)
C16 0.032(2) 0.0181(17) 0.0254(19) 0.0005(14) 0.0023(15) 0.0083(14)
C5 0.0209(18) 0.0176(16) 0.036(2) 0.0088(15) 0.0054(15) 0.0036(13)
C10 0.0249(19) 0.037(2) 0.0238(19) 0.0023(16) 0.0076(15) 0.0065(15)
C14 0.040(2) 0.0197(17) 0.0202(18) 0.0033(14) -0.0028(16) -0.0038(15)
C15 0.038(2) 0.0136(17) 0.037(2) 0.0066(15) -0.0034(17) 0.0019(15)
C17 0.031(2) 0.033(2) 0.045(2) 0.0124(17) 0.0106(17) 0.0034(16)
C21 0.037(2) 0.038(2) 0.027(2) 0.0051(17) 0.0016(16) -0.0098(17)

loop_
_atom_type_symbol
_atom_type_description
_atom_type_scat_dispersion_real
_atom_type_scat_dispersion_imag
_atom_type_scat_source
C C 0.0033 0.0016 'International Tables Vol C Tables 4.2.6.8 and 6.1.1.4'
H H 0.0000 0.0000 'International Tables Vol C Tables 4.2.6.8 and 6.1.1.4'
N N 0.0061 0.0033 'International Tables Vol C Tables 4.2.6.8 and 6.1.1.4'
O O 0.0106 0.0060 'International Tables Vol C Tables 4.2.6.8 and 6.1.1.4'

loop_
_geom_angle_atom_site_label_1
_geom_angle_atom_site_label_2
_geom_angle_atom_site_label_3
_geom_angle
C007 N1 C1 123.0(2)
C007 N1 C8 121.2(2)
C1 N1 C8 115.6(2)
C16 N2 C13 116.9(3)
O1 C1 N1 120.6(3)
O1 C1 C2 123.2(3)
N1 C1 C2 116.2(3)
C9 C8 C13 120.7(3)
C9 C8 N1 121.0(3)
C13 C8 N1 118.2(3)
C11 C12 C14 123.5(3)
C11 C12 C13 118.9(3)
C14 C12 C13 117.6(3)
C00A C007 N1 119.8(3)
C00A C007 C18 123.6(3)
N1 C007 C18 116.5(2)
N2 C13 C8 119.0(3)
N2 C13 C12 122.7(2)
C8 C13 C12 118.3(3)
C3 C2 C7 119.9(3)
C3 C2 C1 119.5(3)
C7 C2 C1 120.6(3)
C007 C00A C7 121.6(3)
C007 C00A H00A 119.2
C7 C00A H00A 119.2
C8 C9 C10 121.0(3)
C8 C9 H9 119.5
C10 C9 H9 119.5
C6 C7 C2 118.3(3)
C6 C7 C00A 123.3(3)
C2 C7 C00A 118.4(3)
C10 C11 C12 121.5(3)
C10 C11 H11 119.3
C12 C11 H11 119.3
C5 C6 C7 121.9(3)
C5 C6 H6 119.0
C7 C6 H6 119.0
C21 C20 C19 109.9(2)
C21 C20 H20A 109.7
C19 C20 H20A 109.7
C21 C20 H20B 109.7
C19 C20 H20B 109.7
H20A C20 H20B 108.2
C007 C18 C19 114.0(2)
C007 C18 H18A 108.7
C19 C18 H18A 108.7
C007 C18 H18B 108.7
C19 C18 H18B 108.7
H18A C18 H18B 107.6
C3 C4 C5 121.1(3)
C3 C4 H4 119.4
C5 C4 H4 119.4
C18 C19 C20 113.5(2)
C18 C19 H19A 108.9
C20 C19 H19A 108.9
C18 C19 H19B 108.9
C20 C19 H19B 108.9
H19A C19 H19B 107.7
C4 C3 C2 120.2(3)
C4 C3 H3 119.9
C2 C3 H3 119.9
N2 C16 C15 124.6(3)
N2 C16 H16 117.7
C15 C16 H16 117.7
C6 C5 C4 118.4(3)
C6 C5 C17 121.7(3)
C4 C5 C17 119.9(3)
C11 C10 C9 119.6(3)
C11 C10 H10 120.2
C9 C10 H10 120.2
C15 C14 C12 118.9(3)
C15 C14 H14 120.6
C12 C14 H14 120.6
C14 C15 C16 119.3(3)
C14 C15 H15 120.3
C16 C15 H15 120.3
C5 C17 H17A 109.5
C5 C17 H17B 109.5
H17A C17 H17B 109.5
C5 C17 H17C 109.5
H17A C17 H17C 109.5
H17B C17 H17C 109.5
C20 C21 H21A 109.5
C20 C21 H21B 109.5
H21A C21 H21B 109.5
C20 C21 H21C 109.5
H21A C21 H21C 109.5
H21B C21 H21C 109.5

loop_
_geom_bond_atom_site_label_1
_geom_bond_atom_site_label_2
_geom_bond_distance
O1 C1 1.232(3)
N1 C007 1.391(4)
N1 C1 1.394(4)
N1 C8 1.444(3)
N2 C16 1.305(4)
N2 C13 1.370(4)
C1 C2 1.454(4)
C8 C9 1.353(4)
C8 C13 1.421(4)
C12 C11 1.408(4)
C12 C14 1.409(4)
C12 C13 1.421(4)
C007 C00A 1.345(4)
C007 C18 1.508(4)
C2 C3 1.391(4)
C2 C7 1.404(4)
C00A C7 1.426(4)
C00A H00A 0.9300
C9 C10 1.404(4)
C9 H9 0.9300
C7 C6 1.399(4)
C11 C10 1.359(4)
C11 H11 0.9300
C6 C5 1.377(4)
C6 H6 0.9300
C20 C21 1.520(4)
C20 C19 1.521(4)
C20 H20A 0.9700
C20 H20B 0.9700
C18 C19 1.511(4)
C18 H18A 0.9700
C18 H18B 0.9700
C4 C3 1.371(4)
C4 C5 1.398(5)
C4 H4 0.9300
C19 H19A 0.9700
C19 H19B 0.9700
C3 H3 0.9300
C16 C15 1.408(4)
C16 H16 0.9300
C5 C17 1.504(4)
C10 H10 0.9300
C14 C15 1.357(5)
C14 H14 0.9300
C15 H15 0.9300
C17 H17A 0.9600
C17 H17B 0.9600
C17 H17C 0.9600
C21 H21A 0.9600
C21 H21B 0.9600
C21 H21C 0.9600

loop_
_platon_squeeze_void_nr
_platon_squeeze_void_average_x
_platon_squeeze_void_average_y
_platon_squeeze_void_average_z
_platon_squeeze_void_volume
_platon_squeeze_void_count_electrons
_platon_squeeze_void_content
1 -0.027 0.000 0.500 68 21 ' '
